data_2015082
loop_
_publ_author_name
'Zhang, Yue-Gang'
'Grant, David J. W.'

_publ_section_title
;
 Similarity in structures of racemic and enantiomeric ibuprofen sodium
 dihydrates
;
_journal_coeditor_code SQ1215
_journal_issue 9
_journal_name_full 'Acta Crystallographica Section C'
_journal_page_first m435
_journal_page_last m438
_journal_paper_doi 10.1107/S0108270105024807
_journal_volume 61
_journal_year 2005
_chemical_formula_iupac 'Na + , C13 H17 O2 - , 2H2 O'
_chemical_formula_moiety 'Na + , C13 H17 O2 - , 2H2 O'
_chemical_formula_sum 'C13 H21 Na O4'
_chemical_formula_weight 264.29
_chemical_name_common 'R/S-ibuprofen sodium dihydrate'
_chemical_name_systematic
;
sodium (RS)-\a-methyl [4-(isobutyl)phenyl]acetate dihydrate
;
_space_group_IT_number 2
_symmetry_cell_setting triclinic
_symmetry_space_group_name_Hall '-P 1'
_symmetry_space_group_name_H-M 'P -1'
_atom_sites_solution_hydrogens geom
_atom_sites_solution_primary direct
_atom_sites_solution_secondary difmap
_audit_creation_method SHELXL97
_cell_angle_alpha 83.4570(10)
_cell_angle_beta 89.2410(10)
_cell_angle_gamma 63.1540(10)
_cell_formula_units_Z 2
_cell_length_a 5.7396(4)
_cell_length_b 6.0284(4)
_cell_length_c 23.8301(17)
_cell_measurement_reflns_used 2507
_cell_measurement_temperature 173(2)
_cell_measurement_theta_max 27.0
_cell_measurement_theta_min 1.8
_cell_volume 730.20(9)
_computing_cell_refinement SMART
_computing_data_collection 'SMART (Bruker, 2001)'
_computing_data_reduction 'SAINT  (Bruker, 2003)'
_computing_molecular_graphics 'SHELXL97 and SHELXTL (Bruker, 2000)'
_computing_publication_material 'PLATON (Spek, 2003)'
_computing_structure_refinement 'SHELXL97 (Sheldrick, 1997)'
_computing_structure_solution 'SHELXS97 (Sheldrick, 1990)'
_diffrn_ambient_temperature 173(2)
_diffrn_measured_fraction_theta_full 0.985
_diffrn_measured_fraction_theta_max 0.985
_diffrn_measurement_device_type 'Bruker SMART 1000 CCD area-detector'
_diffrn_measurement_method 'oscillation photo around \w at four \f'
_diffrn_radiation_monochromator graphite
_diffrn_radiation_source 'fine-focus sealed tube'
_diffrn_radiation_type MoK\a
_diffrn_radiation_wavelength 0.71073
_diffrn_reflns_av_R_equivalents 0.0366
_diffrn_reflns_av_sigmaI/netI 0.0368
_diffrn_reflns_limit_h_max 7
_diffrn_reflns_limit_h_min -7
_diffrn_reflns_limit_k_max 7
_diffrn_reflns_limit_k_min -7
_diffrn_reflns_limit_l_max 30
_diffrn_reflns_limit_l_min -30
_diffrn_reflns_number 8727
_diffrn_reflns_theta_full 27.56
_diffrn_reflns_theta_max 27.56
_diffrn_reflns_theta_min 1.72
_exptl_absorpt_coefficient_mu 0.112
_exptl_absorpt_correction_T_max 1.0
_exptl_absorpt_correction_T_min 0.791
_exptl_absorpt_correction_type empirical
_exptl_absorpt_process_details 'based on \DI (SADABS; Bruker, 2000)'
_exptl_crystal_colour colorless
_exptl_crystal_density_diffrn 1.202
_exptl_crystal_density_method 'not measured'
_exptl_crystal_description plate
_exptl_crystal_F_000 284
_exptl_crystal_size_max 0.40
_exptl_crystal_size_mid 0.30
_exptl_crystal_size_min 0.10
_refine_diff_density_max 0.492
_refine_diff_density_min -0.426
_refine_ls_extinction_method none
_refine_ls_goodness_of_fit_ref 1.049
_refine_ls_hydrogen_treatment mixed
_refine_ls_matrix_type full
_refine_ls_number_parameters 185
_refine_ls_number_reflns 3317
_refine_ls_number_restraints 12
_refine_ls_restrained_S_all 1.059
_refine_ls_R_factor_all 0.0616
_refine_ls_R_factor_gt 0.0475
_refine_ls_shift/su_max 0.000
_refine_ls_shift/su_mean 0.000
_refine_ls_structure_factor_coef Fsqd
_refine_ls_weighting_details 'calc w = 1/[\s^2^(Fo^2^)+(0.0626P)^2^+0.4067P] where P=(Fo^2^+2Fc^2^)/3'
_refine_ls_weighting_scheme calc
_refine_ls_wR_factor_gt 0.1244
_refine_ls_wR_factor_ref 0.1351
_reflns_number_gt 2610
_reflns_number_total 3317
_reflns_threshold_expression I>2\s(I)
_cod_data_source_file sq1215.cif
_cod_data_source_block I
_cod_database_code 2015082
_cod_database_fobs_code 2015082

loop_
_symmetry_equiv_pos_as_xyz
'x, y, z'
'-x, -y, -z'

loop_
_atom_site_label
_atom_site_fract_x
_atom_site_fract_y
_atom_site_fract_z
_atom_site_U_iso_or_equiv
_atom_site_adp_type
_atom_site_calc_flag
_atom_site_refinement_flags
_atom_site_occupancy
_atom_site_disorder_assembly
_atom_site_disorder_group
_atom_site_type_symbol
Na1 0.81780(12) 0.07127(12) 0.05758(3) 0.02261(19) Uani d . 1 . . Na
O4 0.3793(2) 0.2768(2) 0.08114(5) 0.0242(3) Uani d . 1 . . O
O3 -0.0100(2) 0.2966(2) 0.09916(5) 0.0241(3) Uani d . 1 . . O
O2 0.7436(2) -0.2628(2) 0.03320(5) 0.0226(3) Uani d D 1 . . O
O1 1.2485(2) -0.2238(2) 0.04190(6) 0.0257(3) Uani d D 1 . . O
C1 0.2275(3) 0.2223(3) 0.11203(7) 0.0189(3) Uani d . 1 . . C
C4 0.2462(3) 0.2303(3) 0.21566(7) 0.0236(4) Uani d . 1 . . C
C2 0.3319(3) 0.0606(3) 0.16895(7) 0.0238(4) Uani d . 1 . . C
C9 0.0595(4) 0.2266(4) 0.25309(8) 0.0284(4) Uani d . 1 . . C
H9 -0.0190 0.1202 0.2487 0.0487(18) Uiso calc R 1 . . H
C8 -0.0136(4) 0.3757(4) 0.29668(8) 0.0326(4) Uani d . 1 . . C
H8 -0.1406 0.3687 0.3218 0.0487(18) Uiso calc R 1 . . H
C3 0.6273(4) -0.1048(4) 0.17190(8) 0.0331(4) Uani d . 1 . . C
H3A 0.6795 -0.2115 0.2083 0.0487(18) Uiso calc R 1 . . H
H3B 0.7167 0.0011 0.1682 0.0487(18) Uiso calc R 1 . . H
H3C 0.6751 -0.2100 0.1411 0.0487(18) Uiso calc R 1 . . H
C5 0.3531(4) 0.3925(4) 0.22260(8) 0.0286(4) Uani d . 1 . . C
H5 0.4781 0.4014 0.1971 0.0487(18) Uiso calc R 1 . . H
C6 0.2792(4) 0.5412(4) 0.26629(8) 0.0316(4) Uani d . 1 . . C
H6 0.3557 0.6495 0.2704 0.0487(18) Uiso calc R 1 . . H
C7 0.0949(4) 0.5347(4) 0.30430(8) 0.0316(4) Uani d . 1 A . C
C10 0.0163(5) 0.6960(4) 0.35226(9) 0.0428(5) Uani d D 1 . . C
H10A -0.1025 0.6528 0.3764 0.0487(18) Uiso calc PR 0.554(5) A 1 H
H10B -0.0824 0.8737 0.3361 0.0487(18) Uiso calc PR 0.554(5) A 1 H
H10D 0.0783 0.8250 0.3445 0.0487(18) Uiso d PR 0.49(5) A 2 H
H10C -0.1769 0.7842 0.3523 0.0487(18) Uiso d PR 0.38(5) A 2 H
H2E 0.250(5) -0.043(5) 0.1729(10) 0.0487(18) Uiso d . 1 . . H
H2B 0.744(5) -0.279(5) -0.0010(8) 0.0487(18) Uiso d D 1 . . H
H1A 1.392(4) -0.226(5) 0.0444(11) 0.0487(18) Uiso d D 1 . . H
H1B 1.271(5) -0.367(4) 0.0535(10) 0.0487(18) Uiso d D 1 . . H
H2A 0.827(5) -0.401(4) 0.0525(10) 0.0487(18) Uiso d D 1 . . H
C11 0.2456(10) 0.6679(10) 0.38922(19) 0.0571(10) Uani d PD 0.554(5) A 1 C
H11A 0.3565 0.7221 0.3642 0.0487(18) Uiso calc PR 0.554(5) A 1 H
C12 0.411(2) 0.4300(16) 0.4168(4) 0.0811(13) Uani d PD 0.554(5) A 1 C
H12A 0.4815 0.3108 0.3890 0.0487(18) Uiso calc PR 0.554(5) A 1 H
H12B 0.3123 0.3757 0.4441 0.0487(18) Uiso calc PR 0.554(5) A 1 H
H12C 0.5554 0.4373 0.4367 0.0487(18) Uiso calc PR 0.554(5) A 1 H
C13 0.1470(14) 0.8467(13) 0.4346(2) 0.0811(13) Uani d PD 0.554(5) A 1 C
H13A 0.2959 0.8287 0.4577 0.0487(18) Uiso calc PR 0.554(5) A 1 H
H13B 0.0287 0.8059 0.4588 0.0487(18) Uiso calc PR 0.554(5) A 1 H
H13C 0.0534 1.0196 0.4164 0.0487(18) Uiso calc PR 0.554(5) A 1 H
C11S 0.1178(13) 0.5595(12) 0.4102(2) 0.0571(10) Uani d PD 0.45 A 2 C
H11B 0.0217 0.4567 0.4173 0.0487(18) Uiso calc PR 0.446(5) A 2 H
C12S 0.0164(17) 0.7407(16) 0.4547(3) 0.0811(13) Uani d PD 0.45 A 2 C
H12D 0.0845 0.6488 0.4923 0.0487(18) Uiso calc PR 0.446(5) A 2 H
H12E -0.1750 0.8189 0.4536 0.0487(18) Uiso calc PR 0.446(5) A 2 H
H12F 0.0747 0.8705 0.4469 0.0487(18) Uiso calc PR 0.446(5) A 2 H
C13S 0.391(2) 0.372(2) 0.4144(5) 0.0811(13) Uani d PD 0.45 A 2 C
H13D 0.4270 0.2696 0.3833 0.0487(18) Uiso calc PR 0.446(5) A 2 H
H13E 0.4271 0.2650 0.4506 0.0487(18) Uiso calc PR 0.446(5) A 2 H
H13F 0.5034 0.4562 0.4122 0.0487(18) Uiso calc PR 0.446(5) A 2 H

loop_
_atom_site_aniso_label
_atom_site_aniso_U_11
_atom_site_aniso_U_22
_atom_site_aniso_U_33
_atom_site_aniso_U_12
_atom_site_aniso_U_13
_atom_site_aniso_U_23
Na1 0.0164(3) 0.0218(4) 0.0299(4) -0.0080(3) 0.0013(3) -0.0067(3)
O4 0.0197(6) 0.0223(6) 0.0271(6) -0.0068(5) 0.0027(5) -0.0017(5)
O3 0.0192(6) 0.0238(6) 0.0294(7) -0.0096(5) -0.0032(5) -0.0032(5)
O2 0.0201(6) 0.0215(6) 0.0258(6) -0.0088(5) -0.0013(5) -0.0038(5)
O1 0.0151(6) 0.0206(6) 0.0404(8) -0.0076(5) 0.0004(5) -0.0016(5)
C1 0.0203(8) 0.0145(7) 0.0215(8) -0.0066(6) 0.0002(6) -0.0066(6)
C4 0.0230(8) 0.0234(8) 0.0197(8) -0.0068(7) -0.0024(6) -0.0006(6)
C2 0.0248(9) 0.0222(8) 0.0227(9) -0.0094(7) -0.0019(7) -0.0017(7)
C9 0.0275(9) 0.0298(10) 0.0267(9) -0.0121(8) -0.0005(7) -0.0024(7)
C8 0.0289(10) 0.0379(11) 0.0264(9) -0.0112(8) 0.0059(7) -0.0039(8)
C3 0.0279(10) 0.0301(10) 0.0270(10) -0.0007(8) -0.0044(7) -0.0020(7)
C5 0.0292(9) 0.0309(10) 0.0265(9) -0.0141(8) 0.0035(7) -0.0044(7)
C6 0.0359(10) 0.0303(10) 0.0307(10) -0.0162(8) -0.0014(8) -0.0058(8)
C7 0.0342(10) 0.0288(10) 0.0229(9) -0.0062(8) -0.0010(7) -0.0050(7)
C10 0.0523(14) 0.0382(12) 0.0324(11) -0.0137(10) 0.0055(9) -0.0131(9)
C11 0.068(3) 0.063(3) 0.0354(19) -0.0216(19) 0.0001(16) -0.0210(17)
C12 0.095(2) 0.084(3) 0.0519(16) -0.024(2) -0.0128(14) -0.0323(17)
C13 0.095(2) 0.084(3) 0.0519(16) -0.024(2) -0.0128(14) -0.0323(17)
C11S 0.068(3) 0.063(3) 0.0354(19) -0.0216(19) 0.0001(16) -0.0210(17)
C12S 0.095(2) 0.084(3) 0.0519(16) -0.024(2) -0.0128(14) -0.0323(17)
C13S 0.095(2) 0.084(3) 0.0519(16) -0.024(2) -0.0128(14) -0.0323(17)

loop_
_atom_type_symbol
_atom_type_description
_atom_type_scat_dispersion_real
_atom_type_scat_dispersion_imag
_atom_type_scat_source
C C 0.0033 0.0016 'International Tables Vol C Tables 4.2.6.8 and 6.1.1.4'
H H 0.0000 0.0000 'International Tables Vol C Tables 4.2.6.8 and 6.1.1.4'
O O 0.0106 0.0060 'International Tables Vol C Tables 4.2.6.8 and 6.1.1.4'
Na Na 0.0362 0.0249 'International Tables Vol C Tables 4.2.6.8 and 6.1.1.4'

loop_
_geom_angle_atom_site_label_1
_geom_angle_atom_site_label_2
_geom_angle_atom_site_label_3
_geom_angle_site_symmetry_1
_geom_angle_site_symmetry_3
_geom_angle
O3 Na1 O4 1_655 . 101.04(5)
O3 Na1 O1 1_655 . 88.45(5)
O4 Na1 O1 . . 166.04(5)
O3 Na1 O2 1_655 . 162.24(5)
O4 Na1 O2 . . 88.90(5)
O1 Na1 O2 . . 79.43(5)
O3 Na1 O1 1_655 2_755 106.65(5)
O4 Na1 O1 . 2_755 97.04(5)
O1 Na1 O1 . 2_755 89.92(5)
O2 Na1 O1 . 2_755 86.43(5)
O3 Na1 Na1 1_655 2_755 100.70(4)
O4 Na1 Na1 . 2_755 139.96(5)
O1 Na1 Na1 . 2_755 45.59(4)
O2 Na1 Na1 . 2_755 80.05(4)
O1 Na1 Na1 2_755 2_755 44.33(3)
C1 O4 Na1 . . 136.24(11)
C1 O3 Na1 . 1_455 125.73(11)
Na1 O2 H2B . . 116.8(18)
Na1 O2 H2A . . 116.5(18)
H2B O2 H2A . . 111(3)
Na1 O1 Na1 . 2_755 90.08(5)
Na1 O1 H1A . . 134.1(19)
Na1 O1 H1A 2_755 . 94.0(18)
Na1 O1 H1B . . 110.1(18)
Na1 O1 H1B 2_755 . 121.4(18)
H1A O1 H1B . . 106(3)
O3 C1 O4 . . 123.67(15)
O3 C1 C2 . . 116.90(15)
O4 C1 C2 . . 119.42(14)
C9 C4 C5 . . 117.90(17)
C9 C4 C2 . . 120.84(16)
C5 C4 C2 . . 121.26(16)
C4 C2 C3 . . 111.82(15)
C4 C2 C1 . . 108.66(14)
C3 C2 C1 . . 113.59(15)
C4 C2 H2E . . 108.8(16)
C3 C2 H2E . . 108.4(16)
C1 C2 H2E . . 105.3(15)
C8 C9 C4 . . 121.01(18)
C8 C9 H9 . . 119.5
C4 C9 H9 . . 119.5
C7 C8 C9 . . 121.34(18)
C7 C8 H8 . . 119.3
C9 C8 H8 . . 119.3
C2 C3 H3A . . 109.5
C2 C3 H3B . . 109.5
H3A C3 H3B . . 109.5
C2 C3 H3C . . 109.5
H3A C3 H3C . . 109.5
H3B C3 H3C . . 109.5
C6 C5 C4 . . 120.82(17)
C6 C5 H5 . . 119.6
C4 C5 H5 . . 119.6
C5 C6 C7 . . 121.23(18)
C5 C6 H6 . . 119.4
C7 C6 H6 . . 119.4
C8 C7 C6 . . 117.68(17)
C8 C7 C10 . . 121.28(19)
C6 C7 C10 . . 121.05(19)
C11S C10 C7 . . 115.6(3)
C11S C10 C11 . . 48.8(3)
C7 C10 C11 . . 114.3(2)
C11S C10 H10A . . 62.2
C7 C10 H10A . . 108.7
C11 C10 H10A . . 108.7
C11S C10 H10B . . 135.5
C7 C10 H10B . . 108.7
C11 C10 H10B . . 108.7
H10A C10 H10B . . 107.6
C11S C10 H10D . . 108.4
C7 C10 H10D . . 108.3
C11 C10 H10D . . 62.8
H10A C10 H10D . . 141.9
H10B C10 H10D . . 50.9
C11S C10 H10C . . 108.4
C7 C10 H10C . . 108.4
C11 C10 H10C . . 137.2
H10A C10 H10C . . 51.4
H10B C10 H10C . . 58.8
H10D C10 H10C . . 107.4
C12 C11 C10 . . 118.3(5)
C12 C11 C13 . . 107.0(5)
C10 C11 C13 . . 110.2(4)
C12 C11 H10D . . 152.1
C13 C11 H10D . . 98.6
C12 C11 H11A . . 106.9
C10 C11 H11A . . 106.9
C13 C11 H11A . . 106.9
H10D C11 H11A . . 75.1
C11 C12 H12A . . 109.5
C11 C12 H12B . . 109.5
H12A C12 H12B . . 109.5
C11 C12 H12C . . 109.5
H12A C12 H12C . . 109.5
H12B C12 H12C . . 109.5
C11 C13 H13A . . 109.5
C11 C13 H13B . . 109.5
H13A C13 H13B . . 109.5
C11 C13 H13C . . 109.5
H13A C13 H13C . . 109.5
H13B C13 H13C . . 109.5
C13S C11S C10 . . 115.6(7)
C13S C11S C12S . . 118.8(6)
C10 C11S C12S . . 110.5(5)
C13S C11S H11B . . 103.2
C10 C11S H11B . . 103.2
C12S C11S H11B . . 103.2
C11S C12S H12D . . 109.5
C11S C12S H12E . . 109.5
H12D C12S H12E . . 109.5
C11S C12S H12F . . 109.5
H12D C12S H12F . . 109.5
H12E C12S H12F . . 109.5
C11S C13S H13D . . 109.5
C11S C13S H13E . . 109.5
H13D C13S H13E . . 109.5
C11S C13S H13F . . 109.5
H13D C13S H13F . . 109.5
H13E C13S H13F . . 109.5

loop_
_geom_bond_atom_site_label_1
_geom_bond_atom_site_label_2
_geom_bond_site_symmetry_2
_geom_bond_distance
_geom_bond_publ_flag
Na1 O3 1_655 2.3126(13) ?
Na1 O4 . 2.3428(13) ?
Na1 O1 . 2.3599(14) ?
Na1 O2 . 2.3712(14) ?
Na1 O1 2_755 2.4127(15) ?
Na1 Na1 2_755 3.3773(13) ?
O4 C1 . 1.263(2) ?
O3 C1 . 1.258(2) ?
O3 Na1 1_455 2.3126(13) ?
O2 H2B . 0.831(17) ?
O2 H2A . 0.833(17) ?
O1 Na1 2_755 2.4127(15) ?
O1 H1A . 0.819(17) ?
O1 H1B . 0.828(17) ?
C1 C2 . 1.530(2) ?
C4 C9 . 1.391(3) ?
C4 C5 . 1.393(3) ?
C4 C2 . 1.522(2) ?
C2 C3 . 1.528(3) ?
C2 H2E . 0.93(3) ?
C9 C8 . 1.387(3) ?
C9 H9 . 0.9500 ?
C8 C7 . 1.386(3) ?
C8 H8 . 0.9500 ?
C3 H3A . 0.9800 ?
C3 H3B . 0.9800 ?
C3 H3C . 0.9800 ?
C5 C6 . 1.387(3) ?
C5 H5 . 0.9500 ?
C6 C7 . 1.395(3) ?
C6 H6 . 0.9500 ?
C7 C10 . 1.516(3) ?
C10 C11S . 1.500(6) ?
C10 C11 . 1.527(5) ?
C10 H10A . 0.9900 ?
C10 H10B . 0.9900 ?
C10 H10D . 0.9900 ?
C10 H10C . 0.9900 ?
C11 C12 . 1.401(10) ?
C11 C13 . 1.533(6) ?
C11 H11A . 1.0000 ?
C12 H12A . 0.9800 ?
C12 H12B . 0.9800 ?
C12 H12C . 0.9800 ?
C13 H13A . 0.9800 ?
C13 H13B . 0.9800 ?
C13 H13C . 0.9800 ?
C11S C13S . 1.458(12) ?
C11S C12S . 1.527(8) ?
C11S H11B . 1.0000 ?
C12S H12D . 0.9800 ?
C12S H12E . 0.9800 ?
C12S H12F . 0.9800 ?
C13S H13D . 0.9800 ?
C13S H13E . 0.9800 ?
C13S H13F . 0.9800 ?

loop_
_geom_hbond_atom_site_label_D
_geom_hbond_atom_site_label_H
_geom_hbond_atom_site_label_A
_geom_hbond_site_symmetry_A
_geom_hbond_distance_DH
_geom_hbond_distance_HA
_geom_hbond_distance_DA
_geom_hbond_angle_DHA
O2 H2A O3 1_645 0.833(17) 1.859(17) 2.6907(17) 176(3)
O1 H1B O4 1_645 0.828(17) 1.978(18) 2.7998(17) 172(3)
O1 H1A O2 1_655 0.819(17) 1.948(18) 2.7507(17) 166(3)
O2 H2B O4 2_655 0.831(17) 2.042(18) 2.8438(18) 162(3)
